data_8102239
loop_
_publ_author_name
'Jian-Ge Wang'
'Long Tang'
'Feng Fu'
'Xiao-Ming Gao'
'Ji-Wu Wang'

_publ_section_title
;
 Crystal structure of
 diaqua(1H-benzimidazole-5-carboxylato)(oxydiacetato-O,O',O")cadmium(II),
 Cd(H2O)2(C8H5N2O2)(C4H4O5)
;
_journal_issue 1
_journal_name_full 'Zeitschrift f\"ur Kristallographie - New Crystal Structures'
_journal_page_first 77
_journal_volume 223
_journal_year 2008
_chemical_formula_structural Cd(H2O)2(C8H5N2O2)(C4H4O5)
_chemical_formula_sum 'C12 H13 Cd N2 O9'
_chemical_formula_weight 441.64
_chemical_name_systematic
;
diaqua-(1H-benzimidazole-5-carboxylato)-(oxydiacetato-O,O',O")-cadmium(II)
;
_space_group_IT_number 2
_symmetry_cell_setting triclinic
_symmetry_space_group_name_Hall '-P 1'
_symmetry_space_group_name_H-M 'P -1'
_atom_sites_solution_hydrogens geom
_atom_sites_solution_primary direct
_atom_sites_solution_secondary difmap
_audit_creation_method SHELXL-97
_cell_angle_alpha 73.2030(10)
_cell_angle_beta 86.8100(10)
_cell_angle_gamma 87.2840(10)
_cell_formula_units_Z 2
_cell_length_a 7.2799(7)
_cell_length_b 8.6973(8)
_cell_length_c 12.1942(11)
_cell_measurement_reflns_used 1659
_cell_measurement_temperature 296(2)
_cell_measurement_theta_max 0.00
_cell_measurement_theta_min 0.00
_cell_volume 737.60(12)
_computing_cell_refinement 'Bruker SMART'
_computing_data_collection 'Bruker SMART'
_computing_data_reduction 'Bruker SAINT'
_computing_molecular_graphics 'Bruker SHELXTL'
_computing_publication_material 'Bruker SHELXTL'
_computing_structure_refinement 'SHELXL-97 (Sheldrick, 1997)'
_computing_structure_solution 'SHELXS-97 (Sheldrick, 1990)'
_diffrn_ambient_temperature 296(2)
_diffrn_measured_fraction_theta_full 0.983
_diffrn_measured_fraction_theta_max 0.983
_diffrn_measurement_device_type 'Bruker SMART CCD'
_diffrn_measurement_method phi/omega
_diffrn_radiation_monochromator graphite
_diffrn_radiation_source 'fine-focus sealed tube'
_diffrn_radiation_type MoK\a
_diffrn_radiation_wavelength 0.71073
_diffrn_reflns_av_R_equivalents 0.0163
_diffrn_reflns_av_sigmaI/netI 0.0353
_diffrn_reflns_limit_h_max 8
_diffrn_reflns_limit_h_min -8
_diffrn_reflns_limit_k_max 10
_diffrn_reflns_limit_k_min -6
_diffrn_reflns_limit_l_max 14
_diffrn_reflns_limit_l_min -14
_diffrn_reflns_number 3773
_diffrn_reflns_theta_full 25.09
_diffrn_reflns_theta_max 25.09
_diffrn_reflns_theta_min 1.75
_exptl_absorpt_coefficient_mu 1.534
_exptl_absorpt_correction_T_max 0.8667
_exptl_absorpt_correction_T_min 0.7087
_exptl_absorpt_correction_type none
_exptl_crystal_density_diffrn 1.989
_exptl_crystal_density_meas 0
_exptl_crystal_density_method 'not measured'
_exptl_crystal_F_000 438
_exptl_crystal_size_max 0.24
_exptl_crystal_size_mid 0.19
_exptl_crystal_size_min 0.10
_refine_diff_density_max 0.657
_refine_diff_density_min -0.403
_refine_diff_density_rms 0.089
_refine_ls_extinction_coef 0.0015(6)
_refine_ls_extinction_expression Fc^*^=kFc[1+0.001xFc^2^\l^3^/sin(2\q)]^-1/4^
_refine_ls_extinction_method SHELXL
_refine_ls_goodness_of_fit_ref 1.066
_refine_ls_hydrogen_treatment mixed
_refine_ls_matrix_type full
_refine_ls_number_parameters 234
_refine_ls_number_reflns 2588
_refine_ls_number_restraints 4
_refine_ls_restrained_S_all 1.065
_refine_ls_R_factor_all 0.0374
_refine_ls_R_factor_gt 0.0311
_refine_ls_shift/su_max 0.001
_refine_ls_shift/su_mean 0.000
_refine_ls_structure_factor_coef Fsqd
_refine_ls_weighting_details 'calc w=1/[\s^2^(Fo^2^)+(0.0284P)^2^+0.8848P] where P=(Fo^2^+2Fc^2^)/3'
_refine_ls_weighting_scheme calc
_refine_ls_wR_factor_gt 0.0669
_refine_ls_wR_factor_ref 0.0718
_reflns_number_gt 2270
_reflns_number_total 2588
_reflns_threshold_expression >2sigma(I)
_cod_data_source_file 1267-2184.cff
_cod_data_source_block xb1332
_cod_depositor_comments
;
The following automatic conversions were performed:
'_symmetry_cell_setting' value 'Triclinic' changed to 'triclinic'
according to '/home/saulius/struct/CIF-dictionaries/cif_core.dic'
dictionary named 'cif_core.dic' version 2.4.1 from 2010-06-29.

Automatic conversion script
Id: cif_fix_enum 1555 2011-01-17 13:19:09Z saulius 
;
_cod_original_sg_symbol_H-M P-1
_cod_database_code 8102239

loop_
_symmetry_equiv_pos_as_xyz
'x, y, z'
'-x, -y, -z'

loop_
_atom_site_label
_atom_site_type_symbol
_atom_site_fract_x
_atom_site_fract_y
_atom_site_fract_z
_atom_site_U_iso_or_equiv
_atom_site_adp_type
_atom_site_occupancy
_atom_site_symmetry_multiplicity
_atom_site_Wyckoff_symbol
_atom_site_calc_flag
_atom_site_refinement_flags
_atom_site_disorder_assembly
_atom_site_disorder_group
Cd1 Cd 1.07370(4) 0.71866(4) 0.31619(3) 0.03216(13) Uani 1 2 i d . . .
N1 N 0.3808(4) 0.2086(4) 0.0330(3) 0.0307(7) Uani 1 2 i d . . .
H1 H 0.3927 0.1741 -0.0265 0.037 Uiso 1 2 i calc R . .
N2 N 0.2585(4) 0.2621(4) 0.1853(3) 0.0353(8) Uani 1 2 i d . . .
O1 O 1.6062(3) 0.8899(3) 0.1585(2) 0.0337(6) Uani 1 2 i d . . .
O2 O 1.2867(4) 0.8595(4) 0.3904(2) 0.0400(7) Uani 1 2 i d . . .
O3 O 1.0266(4) 0.8256(3) 0.6483(2) 0.0368(7) Uani 1 2 i d . . .
O4 O 0.9729(4) 0.7596(3) 0.4904(2) 0.0357(7) Uani 1 2 i d . . .
O5 O 1.3257(4) 0.7967(4) 0.1943(2) 0.0372(7) Uani 1 2 i d . . .
O6 O 1.2408(4) 0.4943(4) 0.4241(3) 0.0403(7) Uani 1 2 i d D . .
O7 O 0.9248(4) 0.9583(4) 0.2302(3) 0.0377(7) Uani 1 2 i d D . .
O8 O 0.9726(4) 0.5904(4) 0.1969(3) 0.0501(8) Uani 1 2 i d . . .
O9 O 0.7696(4) 0.5563(4) 0.3416(3) 0.0448(8) Uani 1 2 i d . . .
C1 C 1.4636(5) 0.8517(5) 0.2221(3) 0.0274(8) Uani 1 2 i d . . .
C2 C 1.4671(5) 0.8792(5) 0.3393(3) 0.0325(9) Uani 1 2 i d . . .
H2A H 1.5522 0.8025 0.3867 0.039 Uiso 1 2 i calc R . .
H2B H 1.5072 0.9867 0.3316 0.039 Uiso 1 2 i calc R . .
C3 C 1.2628(5) 0.8698(5) 0.5038(3) 0.0315(9) Uani 1 2 i d . . .
H3A H 1.2757 0.9799 0.5046 0.038 Uiso 1 2 i calc R . .
H3B H 1.3562 0.8033 0.5510 0.038 Uiso 1 2 i calc R . .
C4 C 1.0729(5) 0.8131(5) 0.5517(3) 0.0287(9) Uani 1 2 i d . . .
C5 C 0.8229(5) 0.5372(5) 0.2478(4) 0.0325(9) Uani 1 2 i d . . .
C6 C 0.7073(5) 0.4476(5) 0.1893(3) 0.0283(8) Uani 1 2 i d . . .
C7 C 0.7852(5) 0.4081(5) 0.0924(3) 0.0310(9) Uani 1 2 i d . . .
H7 H 0.9055 0.4368 0.0685 0.037 Uiso 1 2 i calc R . .
C8 C 0.6912(5) 0.3290(5) 0.0316(3) 0.0313(9) Uani 1 2 i d . . .
H8 H 0.7435 0.3050 -0.0331 0.038 Uiso 1 2 i calc R . .
C9 C 0.5137(5) 0.2872(4) 0.0725(3) 0.0258(8) Uani 1 2 i d . . .
C10 C 0.4359(5) 0.3225(5) 0.1696(3) 0.0286(9) Uani 1 2 i d . . .
C11 C 0.5312(5) 0.4052(5) 0.2295(3) 0.0314(9) Uani 1 2 i d . . .
H11 H 0.4782 0.4306 0.2935 0.038 Uiso 1 2 i calc R . .
C12 C 0.2337(5) 0.1964(5) 0.1026(3) 0.0341(9) Uani 1 2 i d . . .
H12 H 0.1263 0.1477 0.0945 0.041 Uiso 1 2 i calc R . .
H6A H 1.255(8) 0.508(8) 0.487(3) 0.09(2) Uiso 1 2 i d D . .
H7A H 0.917(6) 1.013(4) 0.274(3) 0.031(12) Uiso 1 2 i d D . .
H6B H 1.170(7) 0.420(5) 0.440(6) 0.10(2) Uiso 1 2 i d D . .
H7B H 0.825(4) 0.936(7) 0.212(5) 0.08(2) Uiso 1 2 i d D . .

loop_
_atom_site_aniso_label
_atom_site_aniso_U_11
_atom_site_aniso_U_22
_atom_site_aniso_U_33
_atom_site_aniso_U_23
_atom_site_aniso_U_13
_atom_site_aniso_U_12
Cd1 0.02911(18) 0.0421(2) 0.03145(19) -0.01945(14) 0.00331(12) -0.01191(13)
N1 0.0285(17) 0.040(2) 0.0285(18) -0.0163(15) -0.0001(14) -0.0072(15)
N2 0.0286(18) 0.043(2) 0.036(2) -0.0141(16) 0.0028(15) -0.0097(15)
O1 0.0266(14) 0.0467(17) 0.0321(15) -0.0179(13) 0.0044(12) -0.0103(13)
O2 0.0284(15) 0.070(2) 0.0328(16) -0.0318(15) 0.0099(12) -0.0191(14)
O3 0.0402(16) 0.0453(18) 0.0317(16) -0.0225(14) 0.0100(13) -0.0098(13)
O4 0.0359(16) 0.0452(17) 0.0324(16) -0.0203(14) 0.0058(12) -0.0151(13)
O5 0.0291(15) 0.0566(19) 0.0341(16) -0.0251(14) 0.0070(12) -0.0188(13)
O6 0.0434(18) 0.0446(19) 0.0338(18) -0.0130(15) 0.0058(14) -0.0075(15)
O7 0.0308(16) 0.0449(19) 0.0438(19) -0.0212(15) -0.0028(14) -0.0089(14)
O8 0.0382(17) 0.066(2) 0.061(2) -0.0386(18) 0.0044(15) -0.0225(16)
O9 0.057(2) 0.053(2) 0.0329(17) -0.0251(15) -0.0058(14) -0.0059(16)
C1 0.025(2) 0.031(2) 0.028(2) -0.0118(17) 0.0030(16) -0.0032(16)
C2 0.025(2) 0.046(2) 0.032(2) -0.0186(19) 0.0037(17) -0.0077(18)
C3 0.031(2) 0.044(2) 0.023(2) -0.0171(18) 0.0033(16) -0.0085(18)
C4 0.032(2) 0.026(2) 0.031(2) -0.0137(17) 0.0039(17) -0.0011(16)
C5 0.032(2) 0.031(2) 0.041(3) -0.0184(19) -0.0098(18) 0.0028(18)
C6 0.027(2) 0.033(2) 0.029(2) -0.0149(17) -0.0021(16) -0.0039(17)
C7 0.025(2) 0.038(2) 0.033(2) -0.0137(18) 0.0030(16) -0.0064(17)
C8 0.032(2) 0.039(2) 0.027(2) -0.0155(18) 0.0057(17) -0.0038(18)
C9 0.028(2) 0.025(2) 0.026(2) -0.0108(16) -0.0025(16) -0.0042(16)
C10 0.0221(19) 0.035(2) 0.030(2) -0.0118(18) 0.0017(16) -0.0014(17)
C11 0.029(2) 0.038(2) 0.032(2) -0.0182(18) -0.0001(17) 0.0008(18)
C12 0.028(2) 0.042(2) 0.035(2) -0.0148(19) 0.0009(17) -0.0105(18)

loop_
_atom_type_symbol
_atom_type_description
_atom_type_scat_dispersion_real
_atom_type_scat_dispersion_imag
_atom_type_scat_source
C C 0.0033 0.0016 'International Tables Vol C Tables 4.2.6.8 and 6.1.1.4'
H H 0.0000 0.0000 'International Tables Vol C Tables 4.2.6.8 and 6.1.1.4'
N N 0.0061 0.0033 'International Tables Vol C Tables 4.2.6.8 and 6.1.1.4'
O O 0.0106 0.0060 'International Tables Vol C Tables 4.2.6.8 and 6.1.1.4'
Cd Cd -0.8075 1.2024 'International Tables Vol C Tables 4.2.6.8 and 6.1.1.4'

loop_
_geom_angle_atom_site_label_1
_geom_angle_atom_site_label_2
_geom_angle_atom_site_label_3
_geom_angle
_geom_angle_site_symmetry_1
_geom_angle_site_symmetry_3
_geom_angle_publ_flag
O8 Cd1 O5 89.54(10) . . ?
O8 Cd1 O7 94.74(12) . . ?
O5 Cd1 O7 89.87(11) . . ?
O8 Cd1 O4 136.41(10) . . ?
O5 Cd1 O4 134.06(9) . . ?
O7 Cd1 O4 86.71(11) . . ?
O8 Cd1 O6 94.21(12) . . ?
O5 Cd1 O6 90.52(11) . . ?
O7 Cd1 O6 171.04(11) . . ?
O4 Cd1 O6 86.58(11) . . ?
O8 Cd1 O2 156.60(10) . . ?
O5 Cd1 O2 67.44(9) . . ?
O7 Cd1 O2 89.54(11) . . ?
O4 Cd1 O2 66.73(9) . . ?
O6 Cd1 O2 82.35(11) . . ?
O8 Cd1 O9 52.77(10) . . ?
O5 Cd1 O9 142.31(9) . . ?
O7 Cd1 O9 92.74(10) . . ?
O4 Cd1 O9 83.63(9) . . ?
O6 Cd1 O9 92.42(11) . . ?
O2 Cd1 O9 150.10(9) . . ?
C12 N1 C9 108.0(3) . . ?
C12 N1 H1 126.0 . . ?
C9 N1 H1 126.0 . . ?
C12 N2 C10 108.0(3) . . ?
C3 O2 C2 117.1(3) . . ?
C3 O2 Cd1 120.5(2) . . ?
C2 O2 Cd1 118.3(2) . . ?
C4 O4 Cd1 123.7(2) . . ?
C1 O5 Cd1 123.0(2) . . ?
Cd1 O6 H6A 107(4) . . ?
Cd1 O6 H6B 106(5) . . ?
H6A O6 H6B 102(6) . . ?
Cd1 O7 H7A 109(3) . . ?
Cd1 O7 H7B 106(4) . . ?
H7A O7 H7B 114(5) . . ?
C5 O8 Cd1 101.1(2) . . ?
C5 O9 Cd1 83.2(2) . . ?
O5 C1 O1 124.4(3) . . ?
O5 C1 C2 120.0(3) . . ?
O1 C1 C2 115.6(3) . . ?
O2 C2 C1 108.1(3) . . ?
O2 C2 H2A 110.1 . . ?
C1 C2 H2A 110.1 . . ?
O2 C2 H2B 110.1 . . ?
C1 C2 H2B 110.1 . . ?
H2A C2 H2B 108.4 . . ?
O2 C3 C4 109.3(3) . . ?
O2 C3 H3A 109.8 . . ?
C4 C3 H3A 109.8 . . ?
O2 C3 H3B 109.8 . . ?
C4 C3 H3B 109.8 . . ?
H3A C3 H3B 108.3 . . ?
O3 C4 O4 124.9(4) . . ?
O3 C4 C3 116.8(3) . . ?
O4 C4 C3 118.2(3) . . ?
O9 C5 O8 122.9(4) . . ?
O9 C5 C6 120.2(4) . . ?
O8 C5 C6 116.9(3) . . ?
C11 C6 C7 120.9(3) . . ?
C11 C6 C5 121.1(3) . . ?
C7 C6 C5 118.0(3) . . ?
C8 C7 C6 122.8(4) . . ?
C8 C7 H7 118.6 . . ?
C6 C7 H7 118.6 . . ?
C7 C8 C9 115.9(3) . . ?
C7 C8 H8 122.1 . . ?
C9 C8 H8 122.1 . . ?
C8 C9 C10 122.0(3) . . ?
C8 C9 N1 131.4(3) . . ?
C10 C9 N1 106.6(3) . . ?
C9 C10 C11 121.7(3) . . ?
C9 C10 N2 106.0(3) . . ?
C11 C10 N2 132.3(3) . . ?
C6 C11 C10 116.7(3) . . ?
C6 C11 H11 121.6 . . ?
C10 C11 H11 121.6 . . ?
N1 C12 N2 111.3(3) . . ?
N1 C12 H12 124.4 . . ?
N2 C12 H12 124.4 . . ?

loop_
_geom_bond_atom_site_label_1
_geom_bond_atom_site_label_2
_geom_bond_distance
_geom_bond_site_symmetry_2
_geom_bond_publ_flag
Cd1 O8 2.244(3) . ?
Cd1 O5 2.295(3) . ?
Cd1 O7 2.295(3) . ?
Cd1 O4 2.328(3) . ?
Cd1 O6 2.343(3) . ?
Cd1 O2 2.388(3) . ?
Cd1 O9 2.638(3) . ?
N1 C12 1.318(5) . ?
N1 C9 1.393(5) . ?
N1 H1 0.8600 . ?
N2 C12 1.319(5) . ?
N2 C10 1.400(5) . ?
O1 C1 1.259(4) . ?
O2 C3 1.412(4) . ?
O2 C2 1.418(4) . ?
O3 C4 1.240(4) . ?
O4 C4 1.264(4) . ?
O5 C1 1.237(4) . ?
O6 H6A 0.820(10) . ?
O6 H6B 0.819(10) . ?
O7 H7A 0.816(10) . ?
O7 H7B 0.818(10) . ?
O8 C5 1.263(5) . ?
O9 C5 1.240(5) . ?
C1 C2 1.516(5) . ?
C2 H2A 0.9700 . ?
C2 H2B 0.9700 . ?
C3 C4 1.518(5) . ?
C3 H3A 0.9700 . ?
C3 H3B 0.9700 . ?
C5 C6 1.508(5) . ?
C6 C11 1.375(5) . ?
C6 C7 1.406(5) . ?
C7 C8 1.375(5) . ?
C7 H7 0.9300 . ?
C8 C9 1.385(5) . ?
C8 H8 0.9300 . ?
C9 C10 1.391(5) . ?
C10 C11 1.392(5) . ?
C11 H11 0.9300 . ?
C12 H12 0.9300 . ?

loop_
_geom_torsion_atom_site_label_1
_geom_torsion_atom_site_label_2
_geom_torsion_atom_site_label_3
_geom_torsion_atom_site_label_4
_geom_torsion
_geom_torsion_site_symmetry_1
_geom_torsion_site_symmetry_2
_geom_torsion_site_symmetry_3
_geom_torsion_site_symmetry_4
_geom_torsion_publ_flag
O8 Cd1 O2 C3 -161.3(3) . . . . ?
O5 Cd1 O2 C3 -172.2(3) . . . . ?
O7 Cd1 O2 C3 97.8(3) . . . . ?
O4 Cd1 O2 C3 11.2(3) . . . . ?
O6 Cd1 O2 C3 -78.4(3) . . . . ?
O9 Cd1 O2 C3 3.1(4) . . . . ?
O8 Cd1 O2 C2 -4.7(5) . . . . ?
O5 Cd1 O2 C2 -15.6(3) . . . . ?
O7 Cd1 O2 C2 -105.6(3) . . . . ?
O4 Cd1 O2 C2 167.7(3) . . . . ?
O6 Cd1 O2 C2 78.2(3) . . . . ?
O9 Cd1 O2 C2 159.7(3) . . . . ?
O8 Cd1 O4 C4 166.4(3) . . . . ?
O5 Cd1 O4 C4 -13.5(4) . . . . ?
O7 Cd1 O4 C4 -100.2(3) . . . . ?
O6 Cd1 O4 C4 73.9(3) . . . . ?
O2 Cd1 O4 C4 -9.2(3) . . . . ?
O9 Cd1 O4 C4 166.7(3) . . . . ?
O8 Cd1 O5 C1 -165.7(3) . . . . ?
O7 Cd1 O5 C1 99.5(3) . . . . ?
O4 Cd1 O5 C1 14.2(4) . . . . ?
O6 Cd1 O5 C1 -71.5(3) . . . . ?
O2 Cd1 O5 C1 10.0(3) . . . . ?
O9 Cd1 O5 C1 -166.1(3) . . . . ?
O5 Cd1 O8 C5 -178.4(3) . . . . ?
O7 Cd1 O8 C5 -88.6(3) . . . . ?
O4 Cd1 O8 C5 1.6(4) . . . . ?
O6 Cd1 O8 C5 91.1(3) . . . . ?
O2 Cd1 O8 C5 171.5(3) . . . . ?
O9 Cd1 O8 C5 1.2(2) . . . . ?
O8 Cd1 O9 C5 -1.2(2) . . . . ?
O5 Cd1 O9 C5 -0.7(3) . . . . ?
O7 Cd1 O9 C5 92.6(3) . . . . ?
O4 Cd1 O9 C5 179.0(3) . . . . ?
O6 Cd1 O9 C5 -94.7(3) . . . . ?
O2 Cd1 O9 C5 -173.5(2) . . . . ?
Cd1 O5 C1 O1 177.3(3) . . . . ?
Cd1 O5 C1 C2 -3.5(5) . . . . ?
C3 O2 C2 C1 175.9(3) . . . . ?
Cd1 O2 C2 C1 18.5(4) . . . . ?
O5 C1 C2 O2 -10.2(5) . . . . ?
O1 C1 C2 O2 169.1(3) . . . . ?
C2 O2 C3 C4 -168.7(3) . . . . ?
Cd1 O2 C3 C4 -11.8(4) . . . . ?
Cd1 O4 C4 O3 -174.8(3) . . . . ?
Cd1 O4 C4 C3 6.4(5) . . . . ?
O2 C3 C4 O3 -175.2(4) . . . . ?
O2 C3 C4 O4 3.7(5) . . . . ?
Cd1 O9 C5 O8 2.1(4) . . . . ?
Cd1 O9 C5 C6 -177.7(4) . . . . ?
Cd1 O8 C5 O9 -2.5(5) . . . . ?
Cd1 O8 C5 C6 177.3(3) . . . . ?
O9 C5 C6 C11 9.2(6) . . . . ?
O8 C5 C6 C11 -170.6(4) . . . . ?
O9 C5 C6 C7 -170.7(4) . . . . ?
O8 C5 C6 C7 9.5(6) . . . . ?
C11 C6 C7 C8 1.2(6) . . . . ?
C5 C6 C7 C8 -178.9(4) . . . . ?
C6 C7 C8 C9 -1.0(6) . . . . ?
C7 C8 C9 C10 -0.3(6) . . . . ?
C7 C8 C9 N1 179.6(4) . . . . ?
C12 N1 C9 C8 179.5(4) . . . . ?
C12 N1 C9 C10 -0.6(4) . . . . ?
C8 C9 C10 C11 1.5(6) . . . . ?
N1 C9 C10 C11 -178.5(4) . . . . ?
C8 C9 C10 N2 -179.6(4) . . . . ?
N1 C9 C10 N2 0.5(4) . . . . ?
C12 N2 C10 C9 -0.2(5) . . . . ?
C12 N2 C10 C11 178.5(4) . . . . ?
C7 C6 C11 C10 0.0(6) . . . . ?
C5 C6 C11 C10 -179.9(4) . . . . ?
C9 C10 C11 C6 -1.2(6) . . . . ?
N2 C10 C11 C6 -179.9(4) . . . . ?
C9 N1 C12 N2 0.4(5) . . . . ?
C10 N2 C12 N1 -0.1(5) . . . . ?
